data_2106122
loop_
_publ_author_name
'Wang, Y.'
'Calvert, L.D.'
'Smart, M.L.'
'Taylor, J.B.'

_publ_section_title
;
 Structure of trieuropium triarsenide - tantalum oxide (1:1)
;
_journal_name_full 'Acta Crystallographica B (24,1968-38,1982)'
_journal_page_first 131
_journal_page_last 133
_journal_volume 36
_journal_year 1980
_chemical_formula_sum 'As3 Eu3 O Ta'
_chemical_name_systematic 'Eu3 Ta As3 O'
_space_group_IT_number 62
_symmetry_space_group_name_Hall '-P 2ac 2n'
_symmetry_space_group_name_H-M 'P n m a'
_cell_angle_alpha 90
_cell_angle_beta 90
_cell_angle_gamma 90
_cell_formula_units_Z 4
_cell_length_a 6.327
_cell_length_b 10.62
_cell_length_c 12.804
_cell_volume 860.336
_citation_journal_id_ASTM ACBCAR
_cod_data_source_file Wang_ACBCAR_1980_745.cif
_cod_data_source_block As3Eu3O1Ta1
_cod_original_cell_volume 860.3359
_cod_original_formula_sum 'As3 Eu3 O1 Ta1'
_cod_database_code 2106122

loop_
_symmetry_equiv_pos_as_xyz
x,y,z
-x+1/2,-y,z+1/2
x+1/2,-y+1/2,-z+1/2
-x,y+1/2,-z
-x,-y,-z
x-1/2,y,-z-1/2
-x-1/2,y-1/2,z-1/2
x,-y-1/2,z

loop_
_atom_site_label
_atom_site_type_symbol
_atom_site_fract_x
_atom_site_fract_y
_atom_site_fract_z
_atom_site_occupancy
_atom_site_U_iso_or_equiv
As1 As-3 0.7659 0.75 0.1374 1 0.0
O1 O-2 0.3639 0.25 0.4453 1 0.0
Ta1 Ta+2 0.1595 0.25 0.0495 1 0.0
As2 As-3 0.2625 0.0455 0.1237 1 0.0
Eu1 Eu+3 0.7529 0.0425 0.1283 1 0.0
Eu2 Eu+3 0.2709 0.75 0.1275 1 0.0
